data_2223675
loop_
_publ_author_name
'Fun, Hoong-Kun'
'Surasit, Chanasuk'
'Chanawanno, Kullapa'
'Chantrapromma, Suchada'

_publ_section_title
;
 Bis[(<i>E</i>)-1-methyl-4-styrylpyridinium] 4-chlorobenzenesulfonate
 iodide
;
_journal_coeditor_code CI2919
_journal_issue 11
_journal_name_full 'Acta Crystallographica Section E'
_journal_page_first o2633
_journal_page_last o2634
_journal_paper_doi 10.1107/S1600536809038896
_journal_volume 65
_journal_year 2009
_chemical_formula_iupac '2C14 H14 N +, C6 H4 Cl O3 S -, I -'
_chemical_formula_moiety '2(C14 H14 N +), C6 H4 Cl O3 S -, I -'
_chemical_formula_sum 'C34 H32 Cl I N2 O3 S'
_chemical_formula_weight 711.04
_chemical_melting_point_gt 468
_chemical_melting_point_lt 469
_chemical_name_systematic
;
Bis[(<i>E</i>)-1-methyl-4-styrylpyridinium] 4-chlorobenzenesulfonate iodide
;
_space_group_IT_number 4
_symmetry_cell_setting monoclinic
_symmetry_space_group_name_Hall 'P 2yb'
_symmetry_space_group_name_H-M 'P 1 21 1'
_atom_sites_solution_hydrogens geom
_atom_sites_solution_primary direct
_atom_sites_solution_secondary difmap
_audit_creation_method SHELXL-97
_cell_angle_alpha 90.00
_cell_angle_beta 101.7990(10)
_cell_angle_gamma 90.00
_cell_formula_units_Z 2
_cell_length_a 8.11030(10)
_cell_length_b 20.5054(3)
_cell_length_c 9.5549(2)
_cell_measurement_reflns_used 13195
_cell_measurement_temperature 100
_cell_measurement_theta_max 35.00
_cell_measurement_theta_min 1.99
_cell_volume 1555.45(4)
_computing_cell_refinement 'SAINT (Bruker, 2005)'
_computing_data_collection 'APEX2 (Bruker, 2005)'
_computing_data_reduction 'SAINT (Bruker, 2005)'
_computing_molecular_graphics 'SHELXTL (Sheldrick, 2008)'
_computing_publication_material
;
SHELXTL (Sheldrick, 2008) and PLATON (Spek, 2009)
;
_computing_structure_refinement 'SHELXTL (Sheldrick, 2008)'
_computing_structure_solution 'SHELXTL (Sheldrick, 2008)'
_diffrn_ambient_temperature 100
_diffrn_measured_fraction_theta_full 0.997
_diffrn_measured_fraction_theta_max 0.997
_diffrn_measurement_device_type 'Bruker APEXII CCD area-detector'
_diffrn_measurement_method '\f and \w'
_diffrn_radiation_monochromator graphite
_diffrn_radiation_source 'sealed tube'
_diffrn_radiation_type MoK\a
_diffrn_radiation_wavelength 0.71073
_diffrn_reflns_av_R_equivalents 0.0204
_diffrn_reflns_av_sigmaI/netI 0.0243
_diffrn_reflns_limit_h_max 13
_diffrn_reflns_limit_h_min -11
_diffrn_reflns_limit_k_max 33
_diffrn_reflns_limit_k_min -32
_diffrn_reflns_limit_l_max 15
_diffrn_reflns_limit_l_min -15
_diffrn_reflns_number 30676
_diffrn_reflns_theta_full 35.00
_diffrn_reflns_theta_max 35.00
_diffrn_reflns_theta_min 1.99
_diffrn_standards_number 0
_exptl_absorpt_coefficient_mu 1.220
_exptl_absorpt_correction_T_max 0.7709
_exptl_absorpt_correction_T_min 0.5690
_exptl_absorpt_correction_type multi-scan
_exptl_absorpt_process_details '(SADABS; Bruker, 2005)'
_exptl_crystal_colour Yellow
_exptl_crystal_density_diffrn 1.518
_exptl_crystal_density_method 'not measured'
_exptl_crystal_description Needle
_exptl_crystal_F_000 720
_exptl_crystal_size_max 0.52
_exptl_crystal_size_mid 0.23
_exptl_crystal_size_min 0.22
_refine_diff_density_max 1.122
_refine_diff_density_min -0.438
_refine_ls_abs_structure_details 'Flack (1983), 6221 Friedel pairs'
_refine_ls_abs_structure_Flack 0.383(5)
_refine_ls_extinction_method none
_refine_ls_goodness_of_fit_ref 1.045
_refine_ls_hydrogen_treatment constr
_refine_ls_matrix_type full
_refine_ls_number_parameters 382
_refine_ls_number_reflns 13195
_refine_ls_number_restraints 1
_refine_ls_restrained_S_all 1.045
_refine_ls_R_factor_all 0.0204
_refine_ls_R_factor_gt 0.0197
_refine_ls_shift/su_max 0.002
_refine_ls_shift/su_mean 0.000
_refine_ls_structure_factor_coef Fsqd
_refine_ls_weighting_details 'calc w=1/[\s^2^(Fo^2^)+(0.0253P)^2^+0.205P] where P=(Fo^2^+2Fc^2^)/3'
_refine_ls_weighting_scheme calc
_refine_ls_wR_factor_gt 0.0489
_refine_ls_wR_factor_ref 0.0493
_reflns_number_gt 12932
_reflns_number_total 13195
_reflns_threshold_expression I>2\s(I)
_cod_data_source_file ci2919.cif
_cod_data_source_block I
_cod_depositor_comments
;
The following automatic conversions were performed:
'_symmetry_cell_setting' value 'Monoclinic' changed to 'monoclinic'
according to '/home/saulius/struct/CIF-dictionaries/cif_core.dic'
dictionary named 'cif_core.dic' version 2.4.1 from 2010-06-29.

Automatic conversion script
Id: cif_fix_enum 1527 2010-12-29 10:47:43Z saulius 

The following automatic conversions were performed:

'_symmetry_cell_setting' value 'Monoclinic' changed to 'monoclinic'
according to /home/saulius/struct/CIF-dictionaries/cif_core.dic
dictionary named 'cif_core.dic' version 2.4.1 from 2010-06-29.

Automatic conversion script
Id: cif_fix_values 1715 2011-07-08 13:25:40Z adriana 
;
_cod_original_sg_symbol_H-M 'P 21'
_cod_database_code 2223675
_cod_database_fobs_code 2223675

loop_
_symmetry_equiv_pos_as_xyz
'x, y, z'
'-x, y+1/2, -z'

loop_
_atom_site_type_symbol
_atom_site_label
_atom_site_fract_x
_atom_site_fract_y
_atom_site_fract_z
_atom_site_U_iso_or_equiv
_atom_site_adp_type
_atom_site_calc_flag
_atom_site_refinement_flags
_atom_site_occupancy
_atom_site_disorder_assembly
_atom_site_disorder_group
I I1 0.971569(9) -0.060603(4) 0.651289(7) 0.01701(2) Uani d . 1 . .
Cl Cl1 0.67341(4) 0.547963(16) 0.28511(4) 0.02196(6) Uani d . 1 . .
S S1 0.03835(4) 0.730613(14) 0.12930(3) 0.01312(5) Uani d . 1 . .
O O1 0.06242(12) 0.77622(5) 0.24883(10) 0.01933(17) Uani d . 1 . .
O O2 -0.10740(12) 0.68847(5) 0.12227(11) 0.02079(18) Uani d . 1 . .
O O3 0.04572(13) 0.76183(5) -0.00555(10) 0.02012(18) Uani d . 1 . .
C C1 0.37016(15) 0.69739(6) 0.13653(14) 0.0164(2) Uani d . 1 . .
H H1A 0.3781 0.7374 0.0925 0.020 Uiso calc R 1 . .
C C2 0.51192(16) 0.65747(6) 0.17238(14) 0.0177(2) Uani d . 1 . .
H H2A 0.6146 0.6704 0.1524 0.021 Uiso calc R 1 . .
C C3 0.49665(16) 0.59796(6) 0.23854(13) 0.0166(2) Uani d . 1 . .
C C4 0.34485(16) 0.57690(6) 0.26735(14) 0.0178(2) Uani d . 1 . .
H H4A 0.3371 0.5367 0.3104 0.021 Uiso calc R 1 . .
C C5 0.20354(15) 0.61712(6) 0.23060(13) 0.0162(2) Uani d . 1 . .
H H5A 0.1006 0.6036 0.2489 0.019 Uiso calc R 1 . .
C C6 0.21641(14) 0.67745(6) 0.16659(12) 0.01420(19) Uani d . 1 . .
N N1A 1.07500(13) 0.22845(5) 0.46320(11) 0.01458(17) Uani d . 1 . .
C C1A 0.48773(16) -0.01117(6) 0.08410(13) 0.0167(2) Uani d . 1 . .
H H1AA 0.5010 0.0266 0.0337 0.020 Uiso calc R 1 . .
C C2A 0.37605(13) -0.05929(10) 0.02004(11) 0.01769(17) Uani d . 1 . .
H H2AA 0.3156 -0.0535 -0.0729 0.021 Uiso calc R 1 . .
C C3A 0.35455(17) -0.11606(7) 0.09470(15) 0.0190(2) Uani d . 1 . .
H H3AA 0.2795 -0.1480 0.0520 0.023 Uiso calc R 1 . .
C C4A 0.44606(18) -0.12468(7) 0.23355(15) 0.0204(2) Uani d . 1 . .
H H4AA 0.4319 -0.1625 0.2836 0.024 Uiso calc R 1 . .
C C5A 0.55848(17) -0.07700(6) 0.29767(14) 0.0182(2) Uani d . 1 . .
H H5AA 0.6197 -0.0834 0.3901 0.022 Uiso calc R 1 . .
C C6A 0.58075(15) -0.01937(6) 0.22463(13) 0.01479(19) Uani d . 1 . .
C C7A 0.70002(15) 0.02915(6) 0.29811(13) 0.01519(19) Uani d . 1 . .
H H7AA 0.7571 0.0188 0.3901 0.018 Uiso calc R 1 . .
C C8A 0.73513(15) 0.08732(6) 0.24553(13) 0.01525(19) Uani d . 1 . .
H H8AA 0.6790 0.0983 0.1536 0.018 Uiso calc R 1 . .
C C9A 0.85493(14) 0.13424(6) 0.32263(12) 0.01350(18) Uani d . 1 . .
C C10A 0.95355(16) 0.12280(6) 0.45995(12) 0.01550(19) Uani d . 1 . .
H H10A 0.9469 0.0829 0.5049 0.019 Uiso calc R 1 . .
C C11A 1.05955(16) 0.17068(6) 0.52732(13) 0.0160(2) Uani d . 1 . .
H H11A 1.1219 0.1631 0.6189 0.019 Uiso calc R 1 . .
C C12A 0.98620(16) 0.24042(6) 0.32967(13) 0.0160(2) Uani d . 1 . .
H H12A 0.9998 0.2798 0.2853 0.019 Uiso calc R 1 . .
C C13A 0.87579(15) 0.19443(6) 0.25929(13) 0.01551(19) Uani d . 1 . .
H H13A 0.8141 0.2035 0.1682 0.019 Uiso calc R 1 . .
C C14A 1.19046(16) 0.27831(6) 0.53982(14) 0.0181(2) Uani d . 1 . .
H H14A 1.1509 0.3209 0.5072 0.027 Uiso calc R 1 . .
H H14B 1.3013 0.2716 0.5215 0.027 Uiso calc R 1 . .
H H14C 1.1943 0.2748 0.6406 0.027 Uiso calc R 1 . .
N N1B -0.04690(13) -0.05269(6) 0.10397(12) 0.0163(2) Uani d . 1 . .
C C1B 0.52680(16) 0.20510(7) 0.42045(13) 0.0170(2) Uani d . 1 . .
H H1BA 0.5333 0.1669 0.4738 0.020 Uiso calc R 1 . .
C C2B 0.62871(17) 0.25784(7) 0.47254(14) 0.0197(2) Uani d . 1 . .
H H2BA 0.7030 0.2547 0.5604 0.024 Uiso calc R 1 . .
C C3B 0.61999(19) 0.31539(7) 0.39368(16) 0.0242(3) Uani d . 1 . .
H H3BA 0.6879 0.3507 0.4289 0.029 Uiso calc R 1 . .
C C4B 0.5092(2) 0.31970(8) 0.26224(18) 0.0299(3) Uani d . 1 . .
H H4BA 0.5033 0.3580 0.2093 0.036 Uiso calc R 1 . .
C C5B 0.4076(2) 0.26720(7) 0.20969(16) 0.0251(3) Uani d . 1 . .
H H5BA 0.3341 0.2706 0.1215 0.030 Uiso calc R 1 . .
C C6B 0.41412(15) 0.20902(6) 0.28785(13) 0.0160(2) Uani d . 1 . .
C C7B 0.30241(15) 0.15565(6) 0.22664(13) 0.0163(2) Uani d . 1 . .
H H7BA 0.2387 0.1620 0.1351 0.020 Uiso calc R 1 . .
C C8B 0.28271(15) 0.09829(6) 0.28959(13) 0.0160(2) Uani d . 1 . .
H H8BA 0.3467 0.0907 0.3806 0.019 Uiso calc R 1 . .
C C9B 0.16733(15) 0.04727(6) 0.22408(13) 0.01487(19) Uani d . 1 . .
C C10B 0.07550(16) 0.05083(6) 0.08199(13) 0.0167(2) Uani d . 1 . .
H H10B 0.0861 0.0872 0.0263 0.020 Uiso calc R 1 . .
C C11B -0.02934(16) 0.00070(6) 0.02581(13) 0.0173(2) Uani d . 1 . .
H H11B -0.0895 0.0036 -0.0679 0.021 Uiso calc R 1 . .
C C12B 0.03766(14) -0.05758(10) 0.24086(12) 0.01881(19) Uani d . 1 . .
H H12B 0.0237 -0.0944 0.2941 0.023 Uiso calc R 1 . .
C C13B 0.14428(16) -0.00860(6) 0.30211(13) 0.0178(2) Uani d . 1 . .
H H13B 0.2017 -0.0126 0.3965 0.021 Uiso calc R 1 . .
C C14B -0.15834(18) -0.10610(7) 0.03712(16) 0.0211(2) Uani d . 1 . .
H H14D -0.1210 -0.1215 -0.0460 0.032 Uiso calc R 1 . .
H H14E -0.2717 -0.0902 0.0098 0.032 Uiso calc R 1 . .
H H14F -0.1546 -0.1412 0.1042 0.032 Uiso calc R 1 . .

loop_
_atom_site_aniso_label
_atom_site_aniso_U_11
_atom_site_aniso_U_22
_atom_site_aniso_U_33
_atom_site_aniso_U_12
_atom_site_aniso_U_13
_atom_site_aniso_U_23
I1 0.01966(3) 0.01429(3) 0.01623(3) -0.00068(3) 0.00170(2) -0.00045(3)
Cl1 0.01781(12) 0.01998(13) 0.02531(14) 0.00622(10) -0.00208(10) -0.00453(11)
S1 0.01285(11) 0.01510(12) 0.01106(10) 0.00126(9) 0.00161(8) -0.00187(9)
O1 0.0200(4) 0.0214(4) 0.0153(4) 0.0047(3) 0.0005(3) -0.0054(3)
O2 0.0129(4) 0.0241(5) 0.0247(5) -0.0027(3) 0.0023(3) -0.0021(4)
O3 0.0232(4) 0.0231(5) 0.0149(4) 0.0065(4) 0.0058(3) 0.0023(3)
C1 0.0142(4) 0.0151(5) 0.0202(5) -0.0006(4) 0.0041(4) -0.0008(4)
C2 0.0135(4) 0.0182(5) 0.0211(5) 0.0002(4) 0.0028(4) -0.0024(4)
C3 0.0152(5) 0.0163(5) 0.0168(5) 0.0029(4) -0.0005(4) -0.0044(4)
C4 0.0185(5) 0.0150(5) 0.0189(5) 0.0005(4) 0.0012(4) -0.0005(4)
C5 0.0147(5) 0.0157(5) 0.0180(5) 0.0000(4) 0.0030(4) -0.0011(4)
C6 0.0120(4) 0.0151(5) 0.0152(5) 0.0007(3) 0.0021(3) -0.0024(4)
N1A 0.0161(4) 0.0126(4) 0.0150(4) -0.0004(3) 0.0032(3) -0.0001(3)
C1A 0.0178(5) 0.0156(5) 0.0163(5) 0.0002(4) 0.0026(4) 0.0013(4)
C2A 0.0180(4) 0.0169(4) 0.0172(4) -0.0002(6) 0.0014(3) -0.0014(6)
C3A 0.0186(5) 0.0161(5) 0.0219(5) -0.0018(4) 0.0028(4) -0.0014(4)
C4A 0.0227(6) 0.0161(5) 0.0220(6) -0.0035(4) 0.0035(4) 0.0028(4)
C5A 0.0196(5) 0.0159(5) 0.0184(5) -0.0002(4) 0.0021(4) 0.0018(4)
C6A 0.0139(4) 0.0141(5) 0.0162(5) -0.0001(4) 0.0028(4) 0.0000(4)
C7A 0.0151(5) 0.0144(5) 0.0157(5) 0.0006(4) 0.0023(4) -0.0002(4)
C8A 0.0147(4) 0.0154(5) 0.0148(4) 0.0002(4) 0.0011(4) 0.0001(4)
C9A 0.0142(4) 0.0140(5) 0.0130(4) 0.0005(3) 0.0046(3) 0.0006(3)
C10A 0.0186(5) 0.0137(5) 0.0139(4) -0.0005(4) 0.0026(4) 0.0015(4)
C11A 0.0200(5) 0.0146(5) 0.0130(4) 0.0004(4) 0.0025(4) 0.0014(4)
C12A 0.0179(5) 0.0148(5) 0.0153(5) -0.0001(4) 0.0037(4) 0.0026(4)
C13A 0.0166(5) 0.0153(5) 0.0144(4) -0.0004(4) 0.0025(4) 0.0030(4)
C14A 0.0182(5) 0.0157(5) 0.0205(5) -0.0032(4) 0.0040(4) -0.0026(4)
N1B 0.0153(4) 0.0137(6) 0.0201(4) 0.0012(3) 0.0042(3) -0.0024(4)
C1B 0.0158(5) 0.0200(5) 0.0145(5) 0.0018(4) 0.0016(4) -0.0005(4)
C2B 0.0157(5) 0.0248(6) 0.0179(5) 0.0003(4) 0.0020(4) -0.0047(4)
C3B 0.0228(6) 0.0229(6) 0.0260(6) -0.0064(5) 0.0032(5) -0.0038(5)
C4B 0.0351(8) 0.0214(7) 0.0297(7) -0.0089(6) -0.0018(6) 0.0058(5)
C5B 0.0270(7) 0.0234(6) 0.0214(6) -0.0048(5) -0.0032(5) 0.0053(5)
C6B 0.0145(5) 0.0178(5) 0.0153(5) -0.0007(4) 0.0021(4) 0.0000(4)
C7B 0.0152(4) 0.0181(5) 0.0146(4) 0.0003(4) 0.0009(4) -0.0004(4)
C8B 0.0149(5) 0.0175(5) 0.0150(5) 0.0007(4) 0.0018(4) -0.0004(4)
C9B 0.0144(4) 0.0149(5) 0.0154(5) 0.0013(4) 0.0033(4) -0.0001(4)
C10B 0.0184(5) 0.0161(5) 0.0153(5) -0.0004(4) 0.0025(4) 0.0004(4)
C11B 0.0185(5) 0.0165(5) 0.0163(5) 0.0004(4) 0.0023(4) -0.0008(4)
C12B 0.0196(4) 0.0164(5) 0.0203(4) 0.0006(6) 0.0038(3) 0.0038(6)
C13B 0.0191(5) 0.0175(5) 0.0163(5) 0.0008(4) 0.0028(4) 0.0015(4)
C14B 0.0206(5) 0.0154(5) 0.0267(6) -0.0006(4) 0.0032(5) -0.0049(4)

loop_
_atom_type_symbol
_atom_type_description
_atom_type_scat_dispersion_real
_atom_type_scat_dispersion_imag
_atom_type_scat_source
C C 0.0033 0.0016 'International Tables Vol C Tables 4.2.6.8 and 6.1.1.4'
H H 0.0000 0.0000 'International Tables Vol C Tables 4.2.6.8 and 6.1.1.4'
N N 0.0061 0.0033 'International Tables Vol C Tables 4.2.6.8 and 6.1.1.4'
O O 0.0106 0.0060 'International Tables Vol C Tables 4.2.6.8 and 6.1.1.4'
S S 0.1246 0.1234 'International Tables Vol C Tables 4.2.6.8 and 6.1.1.4'
Cl Cl 0.1484 0.1585 'International Tables Vol C Tables 4.2.6.8 and 6.1.1.4'
I I -0.4742 1.8119 'International Tables Vol C Tables 4.2.6.8 and 6.1.1.4'

loop_
_geom_angle_atom_site_label_1
_geom_angle_atom_site_label_2
_geom_angle_atom_site_label_3
_geom_angle_site_symmetry_1
_geom_angle_site_symmetry_3
_geom_angle
_geom_angle_publ_flag
O3 S1 O2 . . 113.69(6) ?
O3 S1 O1 . . 112.92(6) ?
O2 S1 O1 . . 113.24(6) ?
O3 S1 C6 . . 105.54(6) ?
O2 S1 C6 . . 105.24(6) ?
O1 S1 C6 . . 105.18(5) ?
C2 C1 C6 . . 120.20(12) ?
C2 C1 H1A . . 119.9 ?
C6 C1 H1A . . 119.9 ?
C3 C2 C1 . . 118.72(12) ?
C3 C2 H2A . . 120.6 ?
C1 C2 H2A . . 120.6 ?
C4 C3 C2 . . 121.96(12) ?
C4 C3 Cl1 . . 118.93(10) ?
C2 C3 Cl1 . . 119.10(10) ?
C3 C4 C5 . . 118.88(12) ?
C3 C4 H4A . . 120.6 ?
C5 C4 H4A . . 120.6 ?
C6 C5 C4 . . 120.21(12) ?
C6 C5 H5A . . 119.9 ?
C4 C5 H5A . . 119.9 ?
C5 C6 C1 . . 120.01(11) ?
C5 C6 S1 . . 119.96(9) ?
C1 C6 S1 . . 119.98(9) ?
C11A N1A C12A . . 120.38(11) ?
C11A N1A C14A . . 119.39(10) ?
C12A N1A C14A . . 120.23(10) ?
C2A C1A C6A . . 120.48(12) ?
C2A C1A H1AA . . 119.8 ?
C6A C1A H1AA . . 119.8 ?
C1A C2A C3A . . 120.29(10) ?
C1A C2A H2AA . . 119.9 ?
C3A C2A H2AA . . 119.9 ?
C4A C3A C2A . . 119.68(12) ?
C4A C3A H3AA . . 120.2 ?
C2A C3A H3AA . . 120.2 ?
C5A C4A C3A . . 120.27(12) ?
C5A C4A H4AA . . 119.9 ?
C3A C4A H4AA . . 119.9 ?
C4A C5A C6A . . 120.84(12) ?
C4A C5A H5AA . . 119.6 ?
C6A C5A H5AA . . 119.6 ?
C5A C6A C1A . . 118.44(11) ?
C5A C6A C7A . . 118.29(11) ?
C1A C6A C7A . . 123.27(11) ?
C8A C7A C6A . . 126.34(11) ?
C8A C7A H7AA . . 116.8 ?
C6A C7A H7AA . . 116.8 ?
C7A C8A C9A . . 124.51(11) ?
C7A C8A H8AA . . 117.7 ?
C9A C8A H8AA . . 117.7 ?
C13A C9A C10A . . 116.96(11) ?
C13A C9A C8A . . 119.41(10) ?
C10A C9A C8A . . 123.64(11) ?
C11A C10A C9A . . 119.89(11) ?
C11A C10A H10A . . 120.1 ?
C9A C10A H10A . . 120.1 ?
N1A C11A C10A . . 121.38(11) ?
N1A C11A H11A . . 119.3 ?
C10A C11A H11A . . 119.3 ?
N1A C12A C13A . . 120.24(11) ?
N1A C12A H12A . . 119.9 ?
C13A C12A H12A . . 119.9 ?
C12A C13A C9A . . 121.10(11) ?
C12A C13A H13A . . 119.4 ?
C9A C13A H13A . . 119.4 ?
N1A C14A H14A . . 109.5 ?
N1A C14A H14B . . 109.5 ?
H14A C14A H14B . . 109.5 ?
N1A C14A H14C . . 109.5 ?
H14A C14A H14C . . 109.5 ?
H14B C14A H14C . . 109.5 ?
C11B N1B C12B . . 120.41(12) ?
C11B N1B C14B . . 119.09(11) ?
C12B N1B C14B . . 120.50(12) ?
C2B C1B C6B . . 120.52(12) ?
C2B C1B H1BA . . 119.7 ?
C6B C1B H1BA . . 119.7 ?
C1B C2B C3B . . 120.29(12) ?
C1B C2B H2BA . . 119.9 ?
C3B C2B H2BA . . 119.9 ?
C4B C3B C2B . . 119.62(13) ?
C4B C3B H3BA . . 120.2 ?
C2B C3B H3BA . . 120.2 ?
C5B C4B C3B . . 120.32(14) ?
C5B C4B H4BA . . 119.8 ?
C3B C4B H4BA . . 119.8 ?
C4B C5B C6B . . 120.84(13) ?
C4B C5B H5BA . . 119.6 ?
C6B C5B H5BA . . 119.6 ?
C5B C6B C1B . . 118.41(12) ?
C5B C6B C7B . . 118.04(11) ?
C1B C6B C7B . . 123.55(11) ?
C8B C7B C6B . . 126.53(11) ?
C8B C7B H7BA . . 116.7 ?
C6B C7B H7BA . . 116.7 ?
C7B C8B C9B . . 124.07(11) ?
C7B C8B H8BA . . 118.0 ?
C9B C8B H8BA . . 118.0 ?
C13B C9B C10B . . 116.95(11) ?
C13B C9B C8B . . 120.18(11) ?
C10B C9B C8B . . 122.87(11) ?
C11B C10B C9B . . 120.06(12) ?
C11B C10B H10B . . 120.0 ?
C9B C10B H10B . . 120.0 ?
N1B C11B C10B . . 121.25(11) ?
N1B C11B H11B . . 119.4 ?
C10B C11B H11B . . 119.4 ?
N1B C12B C13B . . 120.56(14) ?
N1B C12B H12B . . 119.7 ?
C13B C12B H12B . . 119.7 ?
C12B C13B C9B . . 120.77(12) ?
C12B C13B H13B . . 119.6 ?
C9B C13B H13B . . 119.6 ?
N1B C14B H14D . . 109.5 ?
N1B C14B H14E . . 109.5 ?
H14D C14B H14E . . 109.5 ?
N1B C14B H14F . . 109.5 ?
H14D C14B H14F . . 109.5 ?
H14E C14B H14F . . 109.5 ?

loop_
_geom_bond_atom_site_label_1
_geom_bond_atom_site_label_2
_geom_bond_site_symmetry_2
_geom_bond_distance
_geom_bond_publ_flag
Cl1 C3 . 1.7445(13) ?
S1 O3 . 1.4509(10) ?
S1 O2 . 1.4547(10) ?
S1 O1 . 1.4581(10) ?
S1 C6 . 1.7861(12) ?
C1 C2 . 1.3958(18) ?
C1 C6 . 1.3968(17) ?
C1 H1A . 0.93 ?
C2 C3 . 1.3914(19) ?
C2 H2A . 0.93 ?
C3 C4 . 1.3844(19) ?
C4 C5 . 1.3972(18) ?
C4 H4A . 0.93 ?
C5 C6 . 1.3935(18) ?
C5 H5A . 0.93 ?
N1A C11A . 1.3512(16) ?
N1A C12A . 1.3531(15) ?
N1A C14A . 1.4758(16) ?
C1A C2A . 1.394(2) ?
C1A C6A . 1.4093(17) ?
C1A H1AA . 0.93 ?
C2A C3A . 1.395(2) ?
C2A H2AA . 0.93 ?
C3A C4A . 1.3927(19) ?
C3A H3AA . 0.93 ?
C4A C5A . 1.3907(18) ?
C4A H4AA . 0.93 ?
C5A C6A . 1.4027(18) ?
C5A H5AA . 0.93 ?
C6A C7A . 1.4632(17) ?
C7A C8A . 1.3470(17) ?
C7A H7AA . 0.93 ?
C8A C9A . 1.4559(16) ?
C8A H8AA . 0.93 ?
C9A C13A . 1.4000(17) ?
C9A C10A . 1.4096(16) ?
C10A C11A . 1.3751(17) ?
C10A H10A . 0.93 ?
C11A H11A . 0.93 ?
C12A C13A . 1.3775(18) ?
C12A H12A . 0.93 ?
C13A H13A . 0.93 ?
C14A H14A . 0.96 ?
C14A H14B . 0.96 ?
C14A H14C . 0.96 ?
N1B C11B . 1.3490(18) ?
N1B C12B . 1.3507(15) ?
N1B C14B . 1.4793(17) ?
C1B C2B . 1.3901(19) ?
C1B C6B . 1.4047(16) ?
C1B H1BA . 0.93 ?
C2B C3B . 1.394(2) ?
C2B H2BA . 0.93 ?
C3B C4B . 1.389(2) ?
C3B H3BA . 0.93 ?
C4B C5B . 1.386(2) ?
C4B H4BA . 0.93 ?
C5B C6B . 1.4026(19) ?
C5B H5BA . 0.93 ?
C6B C7B . 1.4643(18) ?
C7B C8B . 1.3454(18) ?
C7B H7BA . 0.93 ?
C8B C9B . 1.4568(17) ?
C8B H8BA . 0.93 ?
C9B C13B . 1.4002(18) ?
C9B C10B . 1.4105(17) ?
C10B C11B . 1.3716(18) ?
C10B H10B . 0.93 ?
C11B H11B . 0.93 ?
C12B C13B . 1.375(2) ?
C12B H12B . 0.93 ?
C13B H13B . 0.93 ?
C14B H14D . 0.96 ?
C14B H14E . 0.96 ?
C14B H14F . 0.96 ?

loop_
_geom_hbond_atom_site_label_D
_geom_hbond_atom_site_label_H
_geom_hbond_atom_site_label_A
_geom_hbond_site_symmetry_A
_geom_hbond_distance_DH
_geom_hbond_distance_HA
_geom_hbond_distance_DA
_geom_hbond_angle_DHA
_geom_hbond_publ_flag
C2 H2A O2 1_655 0.93 2.36 3.2818(17) 171 y
C2B H2BA O1 2_646 0.93 2.39 3.2829(17) 161 y
C10B H10B O2 2_545 0.93 2.54 3.4711(16) 178 y
C11A H11A O2 2_646 0.93 2.55 3.3109(16) 139 y
C7B H7BA O2 2_545 0.93 2.53 3.4514(16) 171 y
C13A H13A O3 2_645 0.93 2.42 2.9706(16) 118 y
C14A H14A I1 2_756 0.96 2.93 3.8718(13) 168 y
C14A H14C O1 2_646 0.96 2.52 3.1591(16) 124 y
C14A H14B Cg2 1_655 0.96 2.71 3.5804(15) 152 y
C14B H14E Cg1 1_455 0.96 2.82 3.5551(16) 134 y

loop_
_geom_torsion_atom_site_label_1
_geom_torsion_atom_site_label_2
_geom_torsion_atom_site_label_3
_geom_torsion_atom_site_label_4
_geom_torsion_site_symmetry_1
_geom_torsion_site_symmetry_2
_geom_torsion_site_symmetry_3
_geom_torsion_site_symmetry_4
_geom_torsion
_geom_torsion_publ_flag
C6 C1 C2 C3 . . . . -0.17(18) ?
C1 C2 C3 C4 . . . . 1.13(19) ?
C1 C2 C3 Cl1 . . . . -179.50(10) ?
C2 C3 C4 C5 . . . . -0.92(19) ?
Cl1 C3 C4 C5 . . . . 179.71(9) ?
C3 C4 C5 C6 . . . . -0.26(18) ?
C4 C5 C6 C1 . . . . 1.19(18) ?
C4 C5 C6 S1 . . . . -176.40(9) ?
C2 C1 C6 C5 . . . . -0.97(18) ?
C2 C1 C6 S1 . . . . 176.61(10) ?
O3 S1 C6 C5 . . . . -143.17(10) ?
O2 S1 C6 C5 . . . . -22.64(11) ?
O1 S1 C6 C5 . . . . 97.21(11) ?
O3 S1 C6 C1 . . . . 39.25(11) ?
O2 S1 C6 C1 . . . . 159.77(10) ?
O1 S1 C6 C1 . . . . -80.38(11) ?
C6A C1A C2A C3A . . . . 0.28(19) ?
C1A C2A C3A C4A . . . . -0.4(2) ?
C2A C3A C4A C5A . . . . 0.0(2) ?
C3A C4A C5A C6A . . . . 0.5(2) ?
C4A C5A C6A C1A . . . . -0.63(19) ?
C4A C5A C6A C7A . . . . 179.60(12) ?
C2A C1A C6A C5A . . . . 0.22(19) ?
C2A C1A C6A C7A . . . . 179.98(12) ?
C5A C6A C7A C8A . . . . -178.90(13) ?
C1A C6A C7A C8A . . . . 1.3(2) ?
C6A C7A C8A C9A . . . . 179.94(12) ?
C7A C8A C9A C13A . . . . -177.28(12) ?
C7A C8A C9A C10A . . . . 2.7(2) ?
C13A C9A C10A C11A . . . . 2.25(18) ?
C8A C9A C10A C11A . . . . -177.76(12) ?
C12A N1A C11A C10A . . . . -0.33(19) ?
C14A N1A C11A C10A . . . . -179.97(12) ?
C9A C10A C11A N1A . . . . -1.70(19) ?
C11A N1A C12A C13A . . . . 1.72(18) ?
C14A N1A C12A C13A . . . . -178.65(12) ?
N1A C12A C13A C9A . . . . -1.06(19) ?
C10A C9A C13A C12A . . . . -0.91(18) ?
C8A C9A C13A C12A . . . . 179.10(12) ?
C6B C1B C2B C3B . . . . 0.1(2) ?
C1B C2B C3B C4B . . . . -0.3(2) ?
C2B C3B C4B C5B . . . . 0.1(3) ?
C3B C4B C5B C6B . . . . 0.1(3) ?
C4B C5B C6B C1B . . . . -0.3(2) ?
C4B C5B C6B C7B . . . . 179.55(15) ?
C2B C1B C6B C5B . . . . 0.2(2) ?
C2B C1B C6B C7B . . . . -179.66(12) ?
C5B C6B C7B C8B . . . . -175.19(14) ?
C1B C6B C7B C8B . . . . 4.6(2) ?
C6B C7B C8B C9B . . . . 178.99(12) ?
C7B C8B C9B C13B . . . . -174.52(13) ?
C7B C8B C9B C10B . . . . 5.9(2) ?
C13B C9B C10B C11B . . . . -0.56(18) ?
C8B C9B C10B C11B . . . . 179.04(12) ?
C12B N1B C11B C10B . . . . 0.77(19) ?
C14B N1B C11B C10B . . . . -178.48(12) ?
C9B C10B C11B N1B . . . . -0.10(19) ?
C11B N1B C12B C13B . . . . -0.73(19) ?
C14B N1B C12B C13B . . . . 178.51(12) ?
N1B C12B C13B C9B . . . . 0.0(2) ?
C10B C9B C13B C12B . . . . 0.59(19) ?
C8B C9B C13B C12B . . . . -179.02(12) ?

loop_
_cod_related_entry_id
_cod_related_entry_database
_cod_related_entry_code
1 ChemSpider 30655908
